data_7055130
loop_
_publ_author_name
'Qian, Guifen'
'Zhong, Wei'
'Wei, Zhenhong'
'Wang, Hailong'
'Xiao, Zhiyin'
'Long, Li'
'Liu, Xiaoming'

_publ_section_title
;
 Diiron hexacarbonyl complexes bearing naphthalene-1,8-dithiolate bridge
 moiety as mimics of the sub-unit of [FeFe]-hydrogenase: synthesis,
 characterisation and electrochemical investigations
;
_journal_issue 12
_journal_name_full 'New J. Chem.'
_journal_page_first 9752
_journal_paper_doi 10.1039/C5NJ02074C
_journal_volume 39
_journal_year 2015
_chemical_formula_sum 'C21 H13 Br Cl0 Fe2 O8 S2'
_chemical_formula_weight 649.04
_chemical_name_systematic
; 
 ? 
;
_space_group_IT_number 2
_symmetry_cell_setting triclinic
_symmetry_space_group_name_Hall '-P 1'
_symmetry_space_group_name_H-M 'P -1'
_atom_sites_solution_hydrogens geom
_atom_sites_solution_primary direct
_atom_sites_solution_secondary difmap
_audit_creation_method SHELXL-97
_audit_update_record
;
2015-09-14 deposited with the CCDC.
2015-09-29 downloaded from the CCDC.
;
_cell_angle_alpha 110.397(4)
_cell_angle_beta 91.963(4)
_cell_angle_gamma 107.447(4)
_cell_formula_units_Z 2
_cell_length_a 7.710(3)
_cell_length_b 11.306(4)
_cell_length_c 15.523(5)
_cell_measurement_reflns_used 3017
_cell_measurement_temperature 296(2)
_cell_measurement_theta_max 28.01
_cell_measurement_theta_min 2.80
_cell_volume 1195.3(7)
_computing_cell_refinement 'Bruker SMART'
_computing_data_collection 'Bruker SMART'
_computing_data_reduction 'Bruker SAINT'
_computing_molecular_graphics 'Bruker SHELXTL'
_computing_publication_material 'Bruker SHELXTL'
_computing_structure_refinement 'SHELXL-97 (Sheldrick, 1997)'
_computing_structure_solution 'SHELXS-97 (Sheldrick, 1990)'
_diffrn_ambient_temperature 296(2)
_diffrn_measured_fraction_theta_full 0.897
_diffrn_measured_fraction_theta_max 0.897
_diffrn_measurement_device_type 'CCD area detector'
_diffrn_measurement_method 'phi and omega scans'
_diffrn_radiation_monochromator graphite
_diffrn_radiation_source 'fine-focus sealed tube'
_diffrn_radiation_type MoK\a
_diffrn_radiation_wavelength 0.71073
_diffrn_reflns_av_R_equivalents 0.0202
_diffrn_reflns_av_unetI/netI 0.0366
_diffrn_reflns_limit_h_max 9
_diffrn_reflns_limit_h_min -8
_diffrn_reflns_limit_k_max 13
_diffrn_reflns_limit_k_min -13
_diffrn_reflns_limit_l_max 18
_diffrn_reflns_limit_l_min -18
_diffrn_reflns_number 5828
_diffrn_reflns_theta_full 25.00
_diffrn_reflns_theta_max 25.00
_diffrn_reflns_theta_min 2.80
_exptl_absorpt_coefficient_mu 3.105
_exptl_absorpt_correction_T_max 0.590
_exptl_absorpt_correction_T_min 0.462
_exptl_absorpt_correction_type multi-scan
_exptl_absorpt_process_details sadabs
_exptl_crystal_colour red
_exptl_crystal_density_diffrn 1.803
_exptl_crystal_density_method 'not measured'
_exptl_crystal_description block
_exptl_crystal_F_000 644
_exptl_crystal_size_max 0.26
_exptl_crystal_size_mid 0.21
_exptl_crystal_size_min 0.17
_refine_diff_density_max 1.242
_refine_diff_density_min -0.740
_refine_diff_density_rms 0.105
_refine_ls_extinction_method none
_refine_ls_goodness_of_fit_ref 1.037
_refine_ls_hydrogen_treatment mixed
_refine_ls_matrix_type full
_refine_ls_number_parameters 307
_refine_ls_number_reflns 3784
_refine_ls_number_restraints 0
_refine_ls_restrained_S_all 1.037
_refine_ls_R_factor_all 0.0667
_refine_ls_R_factor_gt 0.0485
_refine_ls_shift/su_max 0.000
_refine_ls_shift/su_mean 0.000
_refine_ls_structure_factor_coef Fsqd
_refine_ls_weighting_details 'calc w=1/[\s^2^(Fo^2^)+(0.0959P)^2^+0.1773P] where P=(Fo^2^+2Fc^2^)/3'
_refine_ls_weighting_scheme calc
_refine_ls_wR_factor_gt 0.1318
_refine_ls_wR_factor_ref 0.1402
_reflns_number_gt 2933
_reflns_number_total 3784
_reflns_threshold_expression >2sigma(I)
_cod_data_source_file c5nj02074c2.cif
_cod_data_source_block 6a
_cod_depositor_comments 'Adding full bibliography for 7055129--7055134.cif.'
_cod_original_cell_volume 1195.2(7)
_cod_original_sg_symbol_H-M P-1
_cod_database_code 7055130

loop_
_symmetry_equiv_pos_as_xyz
'x, y, z'
'-x, -y, -z'

loop_
_atom_site_label
_atom_site_type_symbol
_atom_site_fract_x
_atom_site_fract_y
_atom_site_fract_z
_atom_site_U_iso_or_equiv
_atom_site_adp_type
_atom_site_occupancy
_atom_site_symmetry_multiplicity
_atom_site_calc_flag
_atom_site_refinement_flags
Fe1 Fe 0.71281(9) 0.30667(6) 0.31706(5) 0.0329(2) Uani 1 1 d .
Fe2 Fe 0.40372(10) 0.28291(6) 0.24239(5) 0.0353(2) Uani 1 1 d .
Br1 Br 0.06834(12) 0.34567(8) 1.01632(4) 0.0768(3) Uani 1 1 d .
S2 S 0.45013(17) 0.24610(11) 0.37271(8) 0.0333(3) Uani 1 1 d .
S1 S 0.55708(17) 0.13996(12) 0.18335(8) 0.0354(3) Uani 1 1 d .
O1 O 0.9399(6) 0.1739(4) 0.3755(3) 0.0619(11) Uani 1 1 d .
O2 O 0.8250(7) 0.5580(4) 0.4777(3) 0.0684(13) Uani 1 1 d .
O3 O 0.9578(6) 0.4473(4) 0.2176(3) 0.0677(12) Uani 1 1 d .
O4 O 0.0242(7) 0.1158(5) 0.1534(4) 0.0831(15) Uani 1 1 d .
O5 O 0.3261(6) 0.5220(4) 0.3586(3) 0.0673(12) Uani 1 1 d .
O6 O 0.5282(7) 0.3996(5) 0.1048(3) 0.0784(14) Uani 1 1 d .
O8 O 0.2700(7) 0.3286(4) 0.6798(3) 0.0690(13) Uani 1 1 d .
O7 O 0.2387(5) 0.1183(3) 0.5916(2) 0.0426(9) Uani 1 1 d .
C1 C 0.8530(7) 0.2266(5) 0.3536(4) 0.0413(12) Uani 1 1 d .
C2 C 0.7802(8) 0.4623(5) 0.4156(4) 0.0442(13) Uani 1 1 d .
C3 C 0.8622(8) 0.3892(5) 0.2541(4) 0.0421(12) Uani 1 1 d .
C4 C 0.1730(9) 0.1812(6) 0.1887(4) 0.0523(15) Uani 1 1 d .
C5 C 0.3575(8) 0.4296(5) 0.3139(4) 0.0448(13) Uani 1 1 d .
C6 C 0.4764(8) 0.3538(5) 0.1574(4) 0.0471(13) Uani 1 1 d .
C7 C 0.4573(7) -0.0147(4) 0.1980(3) 0.0332(11) Uani 1 1 d .
C8 C 0.4534(7) -0.1240(5) 0.1221(4) 0.0434(13) Uani 1 1 d .
H8 H 0.4967 -0.1115 0.0697 0.052 Uiso 1 1 calc R
C9 C 0.3856(8) -0.2545(5) 0.1215(4) 0.0468(13) Uani 1 1 d .
H9 H 0.3812 -0.3279 0.0689 0.056 Uiso 1 1 calc R
C10 C 0.3269(8) -0.2713(5) 0.1990(4) 0.0478(14) Uani 1 1 d .
H10 H 0.2867 -0.3572 0.1997 0.057 Uiso 1 1 calc R
C16 C 0.3897(6) -0.0299(4) 0.2788(3) 0.0309(10) Uani 1 1 d .
C11 C 0.3247(7) -0.1632(5) 0.2784(3) 0.0370(11) Uani 1 1 d .
C15 C 0.3806(6) 0.0759(4) 0.3597(3) 0.0290(10) Uani 1 1 d .
C12 C 0.2599(7) -0.1833(5) 0.3570(4) 0.0414(12) Uani 1 1 d .
H12 H 0.2196 -0.2697 0.3566 0.050 Uiso 1 1 calc R
C14 C 0.3131(6) 0.0523(4) 0.4364(3) 0.0321(10) Uani 1 1 d .
C13 C 0.2537(7) -0.0809(5) 0.4337(4) 0.0417(12) Uani 1 1 d .
H13 H 0.2104 -0.0978 0.4848 0.050 Uiso 1 1 calc R
C17 C 0.3043(7) 0.1667(5) 0.5202(3) 0.0386(12) Uani 1 1 d .
H17A H 0.4257 0.2338 0.5435 0.046 Uiso 1 1 calc R
H17B H 0.2221 0.2080 0.5031 0.046 Uiso 1 1 calc R
C18 C 0.2275(7) 0.2136(5) 0.6698(3) 0.0403(12) Uani 1 1 d .
C19 C 0.1590(7) 0.1589(5) 0.7421(3) 0.0400(12) Uani 1 1 d .
H19A H 0.2378 0.1121 0.7544 0.048 Uiso 1 1 calc R
H19B H 0.0358 0.0947 0.7183 0.048 Uiso 1 1 calc R
C20 C 0.1557(8) 0.2678(5) 0.8318(3) 0.0425(12) Uani 1 1 d .
H20A H 0.2797 0.3295 0.8577 0.051 Uiso 1 1 calc R
H20B H 0.0813 0.3174 0.8195 0.051 Uiso 1 1 calc R
C21 C 0.0777(9) 0.2084(6) 0.9008(4) 0.0500(14) Uani 1 1 d .
H21A H 0.1533 0.1597 0.9135 0.060 Uiso 1 1 calc R
H21B H -0.0454 0.1455 0.8742 0.060 Uiso 1 1 calc R

loop_
_atom_site_aniso_label
_atom_site_aniso_U_11
_atom_site_aniso_U_22
_atom_site_aniso_U_33
_atom_site_aniso_U_23
_atom_site_aniso_U_13
_atom_site_aniso_U_12
Fe1 0.0310(4) 0.0240(4) 0.0440(4) 0.0146(3) 0.0079(3) 0.0070(3)
Fe2 0.0349(5) 0.0280(4) 0.0499(4) 0.0212(3) 0.0092(3) 0.0119(3)
Br1 0.0940(6) 0.0909(6) 0.0488(4) 0.0157(3) 0.0164(4) 0.0474(5)
S2 0.0393(8) 0.0215(6) 0.0437(7) 0.0155(5) 0.0141(5) 0.0120(5)
S1 0.0363(7) 0.0304(6) 0.0410(6) 0.0152(5) 0.0109(5) 0.0107(5)
O1 0.063(3) 0.046(2) 0.082(3) 0.027(2) -0.003(2) 0.023(2)
O2 0.087(4) 0.036(2) 0.066(3) 0.005(2) -0.001(2) 0.017(2)
O3 0.065(3) 0.057(3) 0.074(3) 0.030(2) 0.028(2) 0.003(2)
O4 0.047(3) 0.055(3) 0.127(4) 0.026(3) -0.008(3) 0.002(3)
O5 0.082(4) 0.039(2) 0.091(3) 0.022(2) 0.019(2) 0.035(2)
O6 0.095(4) 0.082(3) 0.075(3) 0.056(3) 0.022(3) 0.022(3)
O8 0.117(4) 0.033(2) 0.065(3) 0.0254(19) 0.041(3) 0.024(2)
O7 0.058(2) 0.0353(19) 0.0411(18) 0.0200(15) 0.0173(16) 0.0169(17)
C1 0.040(3) 0.025(2) 0.050(3) 0.008(2) 0.001(2) 0.005(2)
C2 0.047(4) 0.029(3) 0.058(3) 0.020(3) 0.010(3) 0.009(3)
C3 0.042(3) 0.029(3) 0.051(3) 0.013(2) 0.010(2) 0.007(2)
C4 0.056(4) 0.042(3) 0.078(4) 0.034(3) 0.018(3) 0.029(3)
C5 0.047(4) 0.035(3) 0.062(3) 0.029(3) 0.008(3) 0.014(3)
C6 0.045(4) 0.040(3) 0.062(3) 0.025(3) 0.011(3) 0.015(3)
C7 0.029(3) 0.025(2) 0.046(3) 0.012(2) 0.006(2) 0.010(2)
C8 0.043(3) 0.039(3) 0.047(3) 0.012(2) 0.012(2) 0.017(3)
C9 0.048(4) 0.030(3) 0.052(3) 0.001(2) 0.008(3) 0.015(2)
C10 0.049(4) 0.027(3) 0.065(4) 0.014(2) 0.004(3) 0.015(2)
C16 0.025(3) 0.026(2) 0.044(3) 0.014(2) 0.005(2) 0.011(2)
C11 0.032(3) 0.024(2) 0.052(3) 0.012(2) 0.000(2) 0.010(2)
C15 0.024(3) 0.022(2) 0.046(3) 0.0172(19) 0.004(2) 0.011(2)
C12 0.040(3) 0.026(2) 0.063(3) 0.023(2) 0.008(2) 0.012(2)
C14 0.028(3) 0.027(2) 0.042(3) 0.015(2) 0.003(2) 0.008(2)
C13 0.044(3) 0.033(3) 0.056(3) 0.026(2) 0.011(2) 0.011(2)
C17 0.045(3) 0.031(3) 0.047(3) 0.022(2) 0.014(2) 0.013(2)
C18 0.043(3) 0.038(3) 0.048(3) 0.022(2) 0.014(2) 0.017(2)
C19 0.045(3) 0.036(3) 0.047(3) 0.022(2) 0.014(2) 0.015(2)
C20 0.045(3) 0.039(3) 0.047(3) 0.020(2) 0.011(2) 0.014(2)
C21 0.060(4) 0.048(3) 0.049(3) 0.021(3) 0.021(3) 0.024(3)

loop_
_atom_type_symbol
_atom_type_description
_atom_type_scat_dispersion_real
_atom_type_scat_dispersion_imag
_atom_type_scat_source
C C 0.0033 0.0016 'International Tables Vol C Tables 4.2.6.8 and 6.1.1.4'
H H 0.0000 0.0000 'International Tables Vol C Tables 4.2.6.8 and 6.1.1.4'
N N 0.0061 0.0033 'International Tables Vol C Tables 4.2.6.8 and 6.1.1.4'
O O 0.0106 0.0060 'International Tables Vol C Tables 4.2.6.8 and 6.1.1.4'
S S 0.1246 0.1234 'International Tables Vol C Tables 4.2.6.8 and 6.1.1.4'
Cl Cl 0.1484 0.1585 'International Tables Vol C Tables 4.2.6.8 and 6.1.1.4'
Fe Fe 0.3463 0.8444 'International Tables Vol C Tables 4.2.6.8 and 6.1.1.4'
Br Br -0.2901 2.4595 'International Tables Vol C Tables 4.2.6.8 and 6.1.1.4'

loop_
_geom_angle_atom_site_label_1
_geom_angle_atom_site_label_2
_geom_angle_atom_site_label_3
_geom_angle
C1 Fe1 C3 101.2(3)
C1 Fe1 C2 99.3(2)
C3 Fe1 C2 89.1(2)
C1 Fe1 S2 104.29(17)
C3 Fe1 S2 154.51(19)
C2 Fe1 S2 87.65(18)
C1 Fe1 S1 99.54(16)
C3 Fe1 S1 90.73(17)
C2 Fe1 S1 160.78(18)
S2 Fe1 S1 84.28(5)
C1 Fe1 Fe2 146.99(16)
C3 Fe1 Fe2 100.88(18)
C2 Fe1 Fe2 105.25(18)
S2 Fe1 Fe2 55.93(4)
S1 Fe1 Fe2 55.97(4)
C4 Fe2 C5 98.1(3)
C4 Fe2 C6 100.0(3)
C5 Fe2 C6 92.0(2)
C4 Fe2 S2 106.27(18)
C5 Fe2 S2 87.03(17)
C6 Fe2 S2 153.55(19)
C4 Fe2 S1 101.43(18)
C5 Fe2 S1 160.13(19)
C6 Fe2 S1 87.91(18)
S2 Fe2 S1 84.31(5)
C4 Fe2 Fe1 149.68(17)
C5 Fe2 Fe1 104.47(18)
C6 Fe2 Fe1 99.09(19)
S2 Fe2 Fe1 55.90(4)
S1 Fe2 Fe1 56.05(4)
C15 S2 Fe1 111.97(15)
C15 S2 Fe2 115.51(16)
Fe1 S2 Fe2 68.17(4)
C7 S1 Fe2 111.85(16)
C7 S1 Fe1 112.30(16)
Fe2 S1 Fe1 67.98(5)
C18 O7 C17 114.0(4)
O1 C1 Fe1 178.7(5)
O2 C2 Fe1 178.4(5)
O3 C3 Fe1 176.7(5)
O4 C4 Fe2 179.5(6)
O5 C5 Fe2 179.1(6)
O6 C6 Fe2 177.8(5)
C8 C7 C16 120.7(4)
C8 C7 S1 113.2(4)
C16 C7 S1 126.0(3)
C7 C8 C9 121.7(5)
C7 C8 H8 119.1
C9 C8 H8 119.1
C10 C9 C8 118.7(5)
C10 C9 H9 120.6
C8 C9 H9 120.6
C9 C10 C11 122.1(5)
C9 C10 H10 118.9
C11 C10 H10 118.9
C7 C16 C15 125.3(4)
C7 C16 C11 117.2(4)
C15 C16 C11 117.5(4)
C12 C11 C10 121.1(5)
C12 C11 C16 119.4(4)
C10 C11 C16 119.5(5)
C14 C15 C16 121.7(4)
C14 C15 S2 114.1(3)
C16 C15 S2 124.2(3)
C13 C12 C11 122.1(4)
C13 C12 H12 118.9
C11 C12 H12 118.9
C15 C14 C13 118.9(4)
C15 C14 C17 120.0(4)
C13 C14 C17 121.1(4)
C12 C13 C14 120.4(5)
C12 C13 H13 119.8
C14 C13 H13 119.8
O7 C17 C14 109.6(4)
O7 C17 H17A 109.8
C14 C17 H17A 109.8
O7 C17 H17B 109.8
C14 C17 H17B 109.8
H17A C17 H17B 108.2
O8 C18 O7 123.0(4)
O8 C18 C19 124.8(5)
O7 C18 C19 112.2(4)
C18 C19 C20 112.0(4)
C18 C19 H19A 109.2
C20 C19 H19A 109.2
C18 C19 H19B 109.2
C20 C19 H19B 109.2
H19A C19 H19B 107.9
C21 C20 C19 110.4(4)
C21 C20 H20A 109.6
C19 C20 H20A 109.6
C21 C20 H20B 109.6
C19 C20 H20B 109.6
H20A C20 H20B 108.1
C20 C21 Br1 111.4(4)
C20 C21 H21A 109.3
Br1 C21 H21A 109.3
C20 C21 H21B 109.3
Br1 C21 H21B 109.3
H21A C21 H21B 108.0

loop_
_geom_bond_atom_site_label_1
_geom_bond_atom_site_label_2
_geom_bond_distance
Fe1 C1 1.792(6)
Fe1 C3 1.795(5)
Fe1 C2 1.796(5)
Fe1 S2 2.2399(14)
Fe1 S1 2.2466(15)
Fe1 Fe2 2.5108(12)
Fe2 C4 1.785(7)
Fe2 C5 1.791(6)
Fe2 C6 1.793(5)
Fe2 S2 2.2406(15)
Fe2 S1 2.2444(15)
Br1 C21 1.941(5)
S2 C15 1.771(4)
S1 C7 1.784(5)
O1 C1 1.133(6)
O2 C2 1.116(6)
O3 C3 1.136(6)
O4 C4 1.152(7)
O5 C5 1.136(6)
O6 C6 1.135(6)
O8 C18 1.192(6)
O7 C18 1.339(6)
O7 C17 1.442(5)
C7 C8 1.370(7)
C7 C16 1.420(6)
C8 C9 1.407(7)
C8 H8 0.9300
C9 C10 1.354(8)
C9 H9 0.9300
C10 C11 1.406(7)
C10 H10 0.9300
C16 C15 1.422(6)
C16 C11 1.436(6)
C11 C12 1.398(7)
C15 C14 1.392(6)
C12 C13 1.355(7)
C12 H12 0.9300
C14 C13 1.421(6)
C14 C17 1.502(6)
C13 H13 0.9300
C17 H17A 0.9700
C17 H17B 0.9700
C18 C19 1.500(6)
C19 C20 1.511(7)
C19 H19A 0.9700
C19 H19B 0.9700
C20 C21 1.504(7)
C20 H20A 0.9700
C20 H20B 0.9700
C21 H21A 0.9700
C21 H21B 0.9700
